data_1514000
loop_
_publ_author_name
'Jean-Ho Chu'
'Wan-Sheung Li'
'Ito Chao'
'Gene-Hsiang Lee'
'Wen-Sheng Chung'

_publ_section_title
;
 Regioselectivity in the 1,3-dipolar cycloaddition of
 adamantylidenefulvene and its modification by inclusion in cyclodextrins'
 solutions
;
_journal_issue 31
_journal_name_full Tetrahedron
_journal_page_first 7380
_journal_page_last 7389
_journal_paper_doi 10.1016/j.tet.2006.05.021
_journal_volume 62
_journal_year 2006
_chemical_formula_sum 'C26 H31 N O'
_chemical_formula_weight 373.52
_chemical_name_systematic
; 
 ? 
;
_space_group_IT_number 14
_symmetry_cell_setting monoclinic
_symmetry_space_group_name_Hall '-P 2ybc'
_symmetry_space_group_name_H-M 'P 1 21/c 1'
_atom_sites_solution_hydrogens geom
_atom_sites_solution_primary direct
_atom_sites_solution_secondary difmap
_audit_creation_method SHELXL-97
_cell_angle_alpha 90.00
_cell_angle_beta 92.796(2)
_cell_angle_gamma 90.00
_cell_formula_units_Z 4
_cell_length_a 16.5261(13)
_cell_length_b 10.5956(9)
_cell_length_c 11.9249(9)
_cell_measurement_reflns_used 1592
_cell_measurement_temperature 295(2)
_cell_measurement_theta_max 19.80
_cell_measurement_theta_min 2.28
_cell_volume 2085.6(3)
_computing_cell_refinement 'Bruker SAINT'
_computing_data_collection 'Bruker SMART'
_computing_data_reduction 'Bruker SAINT'
_computing_molecular_graphics 'Bruker SHELXTL'
_computing_publication_material 'Bruker SHELXTL'
_computing_structure_refinement 'SHELXL-97 (Sheldrick, 1997)'
_computing_structure_solution 'SHELXS-97 (Sheldrick, 1990)'
_diffrn_ambient_temperature 295(2)
_diffrn_measured_fraction_theta_full 1.000
_diffrn_measured_fraction_theta_max 1.000
_diffrn_measurement_device_type 'BRUKER SMART APEXCCD area detector'
_diffrn_measurement_method 'omega scans'
_diffrn_radiation_monochromator graphite
_diffrn_radiation_source 'fine-focus sealed tube'
_diffrn_radiation_type MoK\a
_diffrn_radiation_wavelength 0.71073
_diffrn_reflns_av_R_equivalents 0.0506
_diffrn_reflns_av_sigmaI/netI 0.0389
_diffrn_reflns_limit_h_max 19
_diffrn_reflns_limit_h_min -19
_diffrn_reflns_limit_k_max 12
_diffrn_reflns_limit_k_min -12
_diffrn_reflns_limit_l_max 14
_diffrn_reflns_limit_l_min -13
_diffrn_reflns_number 16867
_diffrn_reflns_theta_full 25.00
_diffrn_reflns_theta_max 25.00
_diffrn_reflns_theta_min 1.23
_exptl_absorpt_coefficient_mu 0.071
_exptl_absorpt_correction_T_max 0.9908
_exptl_absorpt_correction_T_min 0.9687
_exptl_absorpt_correction_type multi-scan
_exptl_crystal_colour colorless
_exptl_crystal_density_diffrn 1.190
_exptl_crystal_density_meas 0
_exptl_crystal_density_method 'not measured'
_exptl_crystal_description plate
_exptl_crystal_F_000 808
_exptl_crystal_size_max 0.45
_exptl_crystal_size_mid 0.30
_exptl_crystal_size_min 0.13
_refine_diff_density_max 0.383
_refine_diff_density_min -0.304
_refine_diff_density_rms 0.105
_refine_ls_extinction_coef 0.013(3)
_refine_ls_extinction_expression Fc^*^=kFc[1+0.001xFc^2^\l^3^/sin(2\q)]^-1/4^
_refine_ls_extinction_method SHELXL
_refine_ls_goodness_of_fit_ref 1.049
_refine_ls_hydrogen_treatment constr
_refine_ls_matrix_type full
_refine_ls_number_parameters 272
_refine_ls_number_reflns 3670
_refine_ls_number_restraints 1
_refine_ls_restrained_S_all 1.049
_refine_ls_R_factor_all 0.1227
_refine_ls_R_factor_gt 0.0862
_refine_ls_shift/su_max 0.004
_refine_ls_shift/su_mean 0.001
_refine_ls_structure_factor_coef Fsqd
_refine_ls_weighting_details 'calc w=1/[\s^2^(Fo^2^)+(0.1253P)^2^+1.1100P] where P=(Fo^2^+2Fc^2^)/3'
_refine_ls_weighting_scheme calc
_refine_ls_wR_factor_gt 0.2179
_refine_ls_wR_factor_ref 0.2483
_reflns_number_gt 2498
_reflns_number_total 3670
_reflns_threshold_expression >2sigma(I)
_cod_data_source_file 2006-7380-1.cif
_cod_data_source_block ic11037
_cod_depositor_comments
;
The following automatic conversions were performed:

'_symmetry_cell_setting' value 'Monoclinic' changed to 'monoclinic'
according to the built-in table from CIF Core dictionary named
'cif_core.dic' version 2.4.1 from 2010-06-29.

Automatic conversion script
Id: cif_fix_values 2281 2013-09-26 08:29:07Z andrius 
;
_cod_original_sg_symbol_H-M P2(1)/c
_cod_database_code 1514000

loop_
_symmetry_equiv_pos_as_xyz
'x, y, z'
'-x, y+1/2, -z+1/2'
'-x, -y, -z'
'x, -y-1/2, z-1/2'

loop_
_atom_site_label
_atom_site_type_symbol
_atom_site_fract_x
_atom_site_fract_y
_atom_site_fract_z
_atom_site_U_iso_or_equiv
_atom_site_adp_type
_atom_site_occupancy
_atom_site_symmetry_multiplicity
_atom_site_calc_flag
_atom_site_refinement_flags
_atom_site_disorder_assembly
_atom_site_disorder_group
C1 C -0.1967(2) 0.0399(3) 1.0585(3) 0.0660(10) Uani 1 1 d . . .
H1A H -0.1634 -0.0242 1.0235 0.079 Uiso 1 1 calc R . .
C2 C -0.16499(18) 0.1705(3) 1.0331(3) 0.0459(8) Uani 1 1 d . . .
C3 C -0.2142(2) 0.2691(3) 1.0883(3) 0.0596(9) Uani 1 1 d . . .
H3A H -0.1935 0.3531 1.0706 0.072 Uiso 1 1 calc R . .
C4 C -0.2111(3) 0.2505(4) 1.2139(3) 0.0765(12) Uani 1 1 d . . .
H4A H -0.2439 0.3142 1.2485 0.092 Uiso 1 1 calc R . .
H4B H -0.1557 0.2591 1.2439 0.092 Uiso 1 1 calc R . .
C5 C -0.2429(3) 0.1203(4) 1.2400(3) 0.0737(11) Uani 1 1 d . . .
H5A H -0.2400 0.1077 1.3215 0.088 Uiso 1 1 calc R . .
C6 C -0.3307(2) 0.1089(4) 1.1963(4) 0.0768(12) Uani 1 1 d . . .
H6A H -0.3514 0.0257 1.2133 0.092 Uiso 1 1 calc R . .
H6B H -0.3636 0.1712 1.2324 0.092 Uiso 1 1 calc R . .
C7 C -0.3350(2) 0.1297(5) 1.0712(4) 0.0849(14) Uani 1 1 d . . .
H7A H -0.3914 0.1226 1.0424 0.102 Uiso 1 1 calc R . .
C8 C -0.2832(3) 0.0281(5) 1.0155(4) 0.0907(14) Uani 1 1 d . . .
H8A H -0.3036 -0.0552 1.0326 0.109 Uiso 1 1 calc R . .
H8B H -0.2866 0.0389 0.9346 0.109 Uiso 1 1 calc R . .
C9 C -0.1922(3) 0.0229(4) 1.1867(3) 0.0803(12) Uani 1 1 d . . .
H9A H -0.2114 -0.0606 1.2056 0.096 Uiso 1 1 calc R . .
H9B H -0.1365 0.0307 1.2152 0.096 Uiso 1 1 calc R . .
C10 C -0.3027(2) 0.2567(4) 1.0431(4) 0.0824(13) Uani 1 1 d . . .
H10A H -0.3355 0.3216 1.0761 0.099 Uiso 1 1 calc R . .
H10B H -0.3056 0.2683 0.9624 0.099 Uiso 1 1 calc R . .
C11 C -0.09894(18) 0.1932(3) 0.9765(3) 0.0471(8) Uani 1 1 d . . .
C12 C -0.0514(2) 0.1076(3) 0.9116(3) 0.0565(9) Uani 1 1 d . . .
H12A H -0.0597 0.0208 0.9088 0.068 Uiso 1 1 calc R . .
C13 C 0.00497(19) 0.1669(3) 0.8569(3) 0.0559(9) Uani 1 1 d . . .
H13A H 0.0386 0.1280 0.8069 0.067 Uiso 1 1 calc R . .
C14 C 0.00805(19) 0.3037(3) 0.8851(3) 0.0528(8) Uani 1 1 d . . .
H14A H 0.0003 0.3574 0.8185 0.063 Uiso 1 1 calc R . .
C15 C -0.0593(2) 0.3205(3) 0.9670(3) 0.0555(9) Uani 1 1 d . . .
H15A H -0.0982 0.3854 0.9414 0.067 Uiso 1 1 calc R . .
O16 O -0.01795(15) 0.3547(3) 1.0718(2) 0.0727(8) Uani 1 1 d . . .
N17 N 0.06546(18) 0.3651(3) 1.0576(3) 0.0672(9) Uani 1 1 d . . .
C18 C 0.0809(2) 0.3406(3) 0.9566(3) 0.0505(8) Uani 1 1 d . . .
C19 C 0.16472(19) 0.3480(3) 0.9196(3) 0.0493(8) Uani 1 1 d . . .
C20 C 0.1819(2) 0.3325(3) 0.8084(3) 0.0561(9) Uani 1 1 d . . .
H20A H 0.1397 0.3193 0.7553 0.067 Uiso 1 1 calc R . .
C21 C 0.2608(2) 0.3360(3) 0.7741(3) 0.0567(9) Uani 1 1 d . . .
H21A H 0.2701 0.3247 0.6984 0.068 Uiso 1 1 calc R . .
C22 C 0.3256(2) 0.3559(3) 0.8487(3) 0.0514(8) Uani 1 1 d . A .
C23 C 0.3075(2) 0.3747(3) 0.9599(3) 0.0611(9) Uani 1 1 d . . .
H23A H 0.3496 0.3908 1.0126 0.073 Uiso 1 1 calc R . .
C24 C 0.2299(2) 0.3703(3) 0.9947(3) 0.0584(9) Uani 1 1 d . . .
H24A H 0.2206 0.3825 1.0703 0.070 Uiso 1 1 calc R . .
C25 C 0.4133(2) 0.3561(3) 0.8136(3) 0.0583(9) Uani 1 1 d D . .
C26 C 0.4208(3) 0.2965(7) 0.6966(5) 0.0826(17) Uani 0.75 1 d P A 1
H26A H 0.3982 0.2131 0.6961 0.124 Uiso 0.75 1 calc PR A 1
H26B H 0.4769 0.2920 0.6796 0.124 Uiso 0.75 1 calc PR A 1
H26C H 0.3921 0.3474 0.6412 0.124 Uiso 0.75 1 calc PR A 1
C27 C 0.4654(3) 0.2720(6) 0.8916(5) 0.0796(16) Uani 0.75 1 d P A 1
H27A H 0.4415 0.1896 0.8946 0.119 Uiso 0.75 1 calc PR A 1
H27B H 0.4687 0.3081 0.9655 0.119 Uiso 0.75 1 calc PR A 1
H27C H 0.5188 0.2654 0.8638 0.119 Uiso 0.75 1 calc PR A 1
C28 C 0.4439(4) 0.4890(6) 0.8101(8) 0.099(2) Uani 0.75 1 d P A 1
H28A H 0.4141 0.5348 0.7521 0.148 Uiso 0.75 1 calc PR A 1
H28B H 0.5004 0.4886 0.7946 0.148 Uiso 0.75 1 calc PR A 1
H28C H 0.4368 0.5289 0.8812 0.148 Uiso 0.75 1 calc PR A 1
C26' C 0.4413(15) 0.2255(12) 0.794(2) 0.117(7) Uiso 0.25 1 d PD A 2
H26D H 0.4058 0.1860 0.7380 0.176 Uiso 0.25 1 calc PR A 2
H26E H 0.4408 0.1783 0.8624 0.176 Uiso 0.25 1 calc PR A 2
H26F H 0.4953 0.2275 0.7677 0.176 Uiso 0.25 1 calc PR A 2
C27' C 0.4694(13) 0.428(3) 0.9042(19) 0.112(7) Uiso 0.25 1 d P A 2
H27D H 0.4816 0.3734 0.9670 0.168 Uiso 0.25 1 calc PR A 2
H27E H 0.4418 0.5019 0.9293 0.168 Uiso 0.25 1 calc PR A 2
H27F H 0.5189 0.4528 0.8712 0.168 Uiso 0.25 1 calc PR A 2
C28' C 0.4256(17) 0.448(3) 0.720(2) 0.143(10) Uiso 0.25 1 d P A 2
H28D H 0.4053 0.4122 0.6507 0.214 Uiso 0.25 1 calc PR A 2
H28E H 0.4824 0.4654 0.7164 0.214 Uiso 0.25 1 calc PR A 2
H28F H 0.3971 0.5246 0.7348 0.214 Uiso 0.25 1 calc PR A 2

loop_
_atom_site_aniso_label
_atom_site_aniso_U_11
_atom_site_aniso_U_22
_atom_site_aniso_U_33
_atom_site_aniso_U_23
_atom_site_aniso_U_13
_atom_site_aniso_U_12
C1 0.065(2) 0.056(2) 0.079(3) -0.0145(18) 0.0283(19) -0.0030(17)
C2 0.0399(17) 0.0458(17) 0.0523(18) -0.0019(14) 0.0067(14) -0.0001(13)
C3 0.059(2) 0.0496(19) 0.073(2) -0.0033(16) 0.0248(18) -0.0039(16)
C4 0.070(3) 0.086(3) 0.074(3) -0.020(2) 0.013(2) 0.001(2)
C5 0.080(3) 0.086(3) 0.056(2) 0.0126(19) 0.0172(19) 0.014(2)
C6 0.064(3) 0.077(3) 0.092(3) 0.006(2) 0.035(2) -0.008(2)
C7 0.042(2) 0.126(4) 0.087(3) 0.005(3) 0.004(2) -0.012(2)
C8 0.084(3) 0.102(3) 0.087(3) -0.029(3) 0.017(2) -0.037(3)
C9 0.095(3) 0.070(3) 0.078(3) 0.020(2) 0.027(2) 0.014(2)
C10 0.058(2) 0.102(3) 0.088(3) 0.020(2) 0.016(2) 0.027(2)
C11 0.0407(17) 0.0499(18) 0.0509(18) -0.0003(14) 0.0059(14) 0.0046(13)
C12 0.050(2) 0.055(2) 0.066(2) -0.0060(16) 0.0111(17) 0.0043(15)
C13 0.0394(18) 0.073(2) 0.055(2) -0.0116(17) 0.0064(15) 0.0054(16)
C14 0.0398(18) 0.064(2) 0.055(2) 0.0104(16) 0.0102(15) 0.0009(15)
C15 0.052(2) 0.0498(19) 0.065(2) -0.0008(16) 0.0139(17) 0.0013(15)
O16 0.0576(16) 0.0925(19) 0.0695(17) -0.0207(14) 0.0193(13) -0.0176(13)
N17 0.0574(19) 0.076(2) 0.070(2) -0.0128(16) 0.0142(15) -0.0139(15)
C18 0.0487(19) 0.0493(18) 0.054(2) 0.0013(15) 0.0099(16) -0.0053(14)
C19 0.0447(18) 0.0440(17) 0.060(2) 0.0042(14) 0.0079(15) -0.0016(13)
C20 0.0449(19) 0.068(2) 0.055(2) 0.0085(16) 0.0014(16) -0.0042(15)
C21 0.049(2) 0.068(2) 0.054(2) 0.0077(16) 0.0065(16) -0.0032(16)
C22 0.0471(19) 0.0438(18) 0.063(2) 0.0032(15) 0.0039(16) -0.0008(14)
C23 0.050(2) 0.067(2) 0.066(2) -0.0068(18) -0.0051(17) -0.0018(16)
C24 0.052(2) 0.071(2) 0.052(2) -0.0051(16) 0.0040(16) -0.0042(17)
C25 0.0431(19) 0.062(2) 0.071(2) 0.0022(17) 0.0083(16) 0.0007(15)
C26 0.053(3) 0.120(5) 0.075(4) -0.014(3) 0.019(3) 0.012(3)
C27 0.046(3) 0.111(5) 0.082(4) 0.011(3) 0.005(3) 0.022(3)
C28 0.059(3) 0.067(4) 0.175(7) -0.008(4) 0.051(4) -0.009(3)

loop_
_atom_type_symbol
_atom_type_description
_atom_type_scat_dispersion_real
_atom_type_scat_dispersion_imag
_atom_type_scat_source
C C 0.0033 0.0016 'International Tables Vol C Tables 4.2.6.8 and 6.1.1.4'
H H 0.0000 0.0000 'International Tables Vol C Tables 4.2.6.8 and 6.1.1.4'
N N 0.0061 0.0033 'International Tables Vol C Tables 4.2.6.8 and 6.1.1.4'
O O 0.0106 0.0060 'International Tables Vol C Tables 4.2.6.8 and 6.1.1.4'

loop_
_geom_angle_atom_site_label_1
_geom_angle_atom_site_label_2
_geom_angle_atom_site_label_3
_geom_angle
C8 C1 C2 109.9(3)
C8 C1 C9 109.2(3)
C2 C1 C9 107.7(3)
C11 C2 C3 124.9(3)
C11 C2 C1 124.5(3)
C3 C2 C1 110.4(3)
C2 C3 C4 110.6(3)
C2 C3 C10 108.3(3)
C4 C3 C10 108.8(3)
C3 C4 C5 109.2(3)
C9 C5 C4 109.6(3)
C9 C5 C6 110.2(4)
C4 C5 C6 109.6(3)
C7 C6 C5 109.0(3)
C10 C7 C6 110.7(4)
C10 C7 C8 108.7(3)
C6 C7 C8 108.9(4)
C1 C8 C7 109.5(3)
C5 C9 C1 110.0(3)
C7 C10 C3 110.0(3)
C2 C11 C12 129.5(3)
C2 C11 C15 124.7(3)
C12 C11 C15 105.8(3)
C13 C12 C11 112.3(3)
C12 C13 C14 111.6(3)
C13 C14 C18 113.7(3)
C13 C14 C15 103.9(3)
C18 C14 C15 101.3(3)
O16 C15 C11 110.5(3)
O16 C15 C14 104.8(3)
C11 C15 C14 106.1(3)
N17 O16 C15 110.0(2)
C18 N17 O16 110.1(3)
N17 C18 C19 120.5(3)
N17 C18 C14 113.7(3)
C19 C18 C14 125.8(3)
C20 C19 C24 116.8(3)
C20 C19 C18 121.5(3)
C24 C19 C18 121.7(3)
C19 C20 C21 121.5(3)
C22 C21 C20 121.8(3)
C21 C22 C23 116.3(3)
C21 C22 C25 122.8(3)
C23 C22 C25 120.8(3)
C24 C23 C22 122.2(3)
C23 C24 C19 121.3(3)
C26' C25 C28' 115.6(17)
C26' C25 C28 139.9(10)
C28' C25 C28 46.4(12)
C26' C25 C27 51.7(10)
C28' C25 C27 137.6(12)
C28 C25 C27 112.7(5)
C26' C25 C22 110.5(10)
C28' C25 C22 111.7(11)
C28 C25 C22 109.6(3)
C27 C25 C22 110.3(3)
C26' C25 C26 55.5(10)
C28' C25 C26 64.8(13)
C28 C25 C26 108.5(5)
C27 C25 C26 104.2(4)
C22 C25 C26 111.5(3)
C26' C25 C27' 112.5(14)
C28' C25 C27' 95.5(15)
C28 C25 C27' 51.6(9)
C27 C25 C27' 64.6(10)
C22 C25 C27' 110.2(9)
C26 C25 C27' 138.0(9)

loop_
_geom_bond_atom_site_label_1
_geom_bond_atom_site_label_2
_geom_bond_distance
C1 C8 1.500(6)
C1 C2 1.516(5)
C1 C9 1.538(5)
C2 C11 1.334(4)
C2 C3 1.496(4)
C3 C4 1.508(5)
C3 C10 1.540(5)
C4 C5 1.514(6)
C5 C9 1.489(6)
C5 C6 1.523(6)
C6 C7 1.506(6)
C7 C10 1.492(6)
C7 C8 1.545(6)
C11 C12 1.448(4)
C11 C15 1.506(5)
C12 C13 1.323(5)
C13 C14 1.488(5)
C14 C18 1.494(5)
C14 C15 1.527(5)
C15 O16 1.441(4)
O16 N17 1.402(4)
N17 C18 1.269(4)
C18 C19 1.476(5)
C19 C20 1.380(5)
C19 C24 1.387(5)
C20 C21 1.385(5)
C21 C22 1.376(5)
C22 C23 1.388(5)
C22 C25 1.528(5)
C23 C24 1.369(5)
C25 C26' 1.482(10)
C25 C28' 1.50(3)
C25 C28 1.498(7)
C25 C27 1.524(6)
C25 C26 1.542(6)
C25 C27' 1.59(2)
